data_7718702
loop_
_publ_author_name
'Zhang, Jingli'
'Xu, Xingyu'
'Yan, Xiaoyu'

_publ_section_title
;
 Au-involving chalcogen bond in 4-(2-chalcophenyl)-1,2,3-triazolylidene
 Au(i) complexes: synthesis, characterization, and photophysical
 properties
;
_journal_issue 24
_journal_name_full 'Dalton Transactions'
_journal_page_first 9576
_journal_page_last 9583
_journal_paper_doi 10.1039/D4DT03508A
_journal_volume 54
_journal_year 2025
_chemical_formula_sum 'C30 H37 Au Cl N3 S'
_chemical_formula_weight 704.10
_space_group_crystal_system triclinic
_space_group_IT_number 2
_space_group_name_Hall '-P 1'
_space_group_name_H-M_alt 'P -1'
_atom_sites_solution_hydrogens geom
_atom_sites_solution_primary direct
_audit_creation_method
;FinalCif V118 by Daniel Kratzert, Freiburg 2025,
https://dkratzert.de/finalcif.html
;
_audit_update_record
;
2025-04-07 deposited with the CCDC.	2025-05-15 downloaded from the CCDC.
;
_cell_angle_alpha 65.5960(10)
_cell_angle_beta 84.7140(10)
_cell_angle_gamma 72.1160(10)
_cell_formula_units_Z 2
_cell_length_a 9.3785(4)
_cell_length_b 12.1907(5)
_cell_length_c 14.6726(6)
_cell_measurement_reflns_used 9959
_cell_measurement_temperature 150(2)
_cell_measurement_theta_max 30.4885
_cell_measurement_theta_min 2.5095
_cell_volume 1452.66(11)
_computing_cell_refinement 'SAINT V8.40B'
_computing_data_collection 'Bruker BIS 8.5.0.27 Release/2023-03-20 && APEX5 2023.9-4'
_computing_data_reduction 'SAINT V8.40B'
_computing_molecular_graphics 'Mercury CSD, C. F. Macrae et al. 2008'
_computing_publication_material
;FinalCif V118 by Daniel Kratzert, Freiburg 2025,
https://dkratzert.de/finalcif.html
;
_computing_structure_refinement 'SHELXL-2019/2 (Sheldrick, 2019)'
_computing_structure_solution 'SHELXT 2018/2'
_diffrn_ambient_environment N~2~
_diffrn_ambient_temperature 150(2)
_diffrn_detector CPAD
_diffrn_detector_area_resol_mean 7.41
_diffrn_detector_type 'Bruker PHOTON III'
_diffrn_measured_fraction_theta_full 0.995
_diffrn_measured_fraction_theta_max 0.995
_diffrn_measurement_device 'three-circle diffractometer'
_diffrn_measurement_device_type 'Bruker D8 VENTURE dual wavelength Mo/Cu'
_diffrn_measurement_method '\w and \f scans'
_diffrn_measurement_specimen_support 'MiTeGen micromount'
_diffrn_radiation_monochromator 'mirror optics'
_diffrn_radiation_probe x-ray
_diffrn_radiation_type MoK\a
_diffrn_radiation_wavelength 0.71073
_diffrn_reflns_av_R_equivalents 0.0441
_diffrn_reflns_av_unetI/netI 0.0341
_diffrn_reflns_Laue_measured_fraction_full 0.995
_diffrn_reflns_Laue_measured_fraction_max 0.995
_diffrn_reflns_limit_h_max 13
_diffrn_reflns_limit_h_min -13
_diffrn_reflns_limit_k_max 17
_diffrn_reflns_limit_k_min -17
_diffrn_reflns_limit_l_max 20
_diffrn_reflns_limit_l_min -20
_diffrn_reflns_number 45146
_diffrn_reflns_point_group_measured_fraction_full 0.995
_diffrn_reflns_point_group_measured_fraction_max 0.995
_diffrn_reflns_theta_full 25.242
_diffrn_reflns_theta_max 30.520
_diffrn_reflns_theta_min 2.284
_diffrn_source 'microfocus sealed X-ray tube'
_diffrn_source_current 1.4
_diffrn_source_type 'Incoatec I\ms'
_diffrn_source_voltage 50.0
_exptl_absorpt_coefficient_mu 5.251
_exptl_absorpt_correction_T_max 0.2657
_exptl_absorpt_correction_T_min 0.1839
_exptl_absorpt_correction_type multi-scan
_exptl_absorpt_process_details
;
 SADABS 2016/2: Krause, L., Herbst-Irmer, R., Sheldrick G.M. & Stalke D.,
 J. Appl. Cryst. 48 (2015) 3-10
;
_exptl_crystal_colour colourless
_exptl_crystal_density_diffrn 1.610
_exptl_crystal_description block
_exptl_crystal_F_000 700
_exptl_crystal_preparation Luminescent
_exptl_crystal_recrystallization_method 'Re-crystallisation from solvent: dichloromethane'
_exptl_crystal_size_max 0.200
_exptl_crystal_size_mid 0.200
_exptl_crystal_size_min 0.200
_refine_diff_density_max 0.644
_refine_diff_density_min -1.038
_refine_diff_density_rms 0.091
_refine_ls_extinction_coef 0.0031(2)
_refine_ls_extinction_expression Fc^*^=kFc[1+0.001xFc^2^\l^3^/sin(2\q)]^-1/4^
_refine_ls_extinction_method 'SHELXL-2019/2 (Sheldrick 2019)'
_refine_ls_goodness_of_fit_ref 1.025
_refine_ls_hydrogen_treatment constr
_refine_ls_matrix_type full
_refine_ls_number_parameters 334
_refine_ls_number_reflns 8841
_refine_ls_number_restraints 0
_refine_ls_restrained_S_all 1.025
_refine_ls_R_factor_all 0.0220
_refine_ls_R_factor_gt 0.0199
_refine_ls_shift/su_max 0.004
_refine_ls_shift/su_mean 0.000
_refine_ls_structure_factor_coef Fsqd
_refine_ls_weighting_details 'w=1/[\s^2^(Fo^2^)+(0.0167P)^2^+0.5990P] where P=(Fo^2^+2Fc^2^)/3'
_refine_ls_weighting_scheme calc
_refine_ls_wR_factor_gt 0.0449
_refine_ls_wR_factor_ref 0.0456
_reflns_Friedel_coverage 0.000
_reflns_number_gt 8294
_reflns_number_total 8841
_reflns_threshold_expression 'I > 2\s(I)'
_cod_data_source_file d4dt03508a2.cif
_cod_data_source_block mo_XR2024164_03_03_3SAuCl_0m
_cod_depositor_comments 'Adding full bibliography for 7718697--7718703.cif.'
_cod_database_code 7718702
_shelx_shelxl_version_number 2019/2
_shelx_space_group_comment
;
The symmetry employed for this shelxl refinement is uniquely defined
by the following loop, which should always be used as a source of
symmetry information in preference to the above space-group names.
They are only intended as comments.
;
_shelx_estimated_absorpt_t_min 0.420
_shelx_estimated_absorpt_t_max 0.420
_diffrn_measurement_ambient_temperature_device_make 'Oxford Cryostream 800'

loop_
_space_group_symop_operation_xyz
'x, y, z'
'-x, -y, -z'

loop_
_atom_site_label
_atom_site_type_symbol
_atom_site_fract_x
_atom_site_fract_y
_atom_site_fract_z
_atom_site_U_iso_or_equiv
_atom_site_adp_type
_atom_site_occupancy
_atom_site_site_symmetry_order
_atom_site_calc_flag
_atom_site_refinement_flags_posn
_atom_site_refinement_flags_adp
_atom_site_refinement_flags_occupancy
_atom_site_disorder_assembly
_atom_site_disorder_group
Au1 Au 0.67974(2) 0.69971(2) 0.28809(2) 0.01885(3) Uani 1 1 d . . . . .
Cl1 Cl 0.80914(6) 0.81004(5) 0.32240(4) 0.03140(11) Uani 1 1 d . . . . .
N1 N 0.50074(17) 0.62722(14) 0.17474(11) 0.0177(3) Uani 1 1 d . . . . .
N2 N 0.44661(17) 0.53881(14) 0.17356(11) 0.0191(3) Uani 1 1 d . . . . .
N3 N 0.48539(17) 0.44749(14) 0.26435(11) 0.0174(3) Uani 1 1 d . . . . .
C1 C 0.5742(2) 0.59634(16) 0.26227(13) 0.0177(3) Uani 1 1 d . . . . .
C2 C 0.56228(19) 0.47718(16) 0.32159(13) 0.0178(3) Uani 1 1 d . . . . .
C3 C 0.6232(2) 0.38932(17) 0.42365(14) 0.0196(3) Uani 1 1 d . . . . .
C4 C 0.7590(2) 0.38757(19) 0.46008(15) 0.0263(4) Uani 1 1 d . . . . .
H4 H 0.815493 0.443307 0.422842 0.032 Uiso 1 1 calc R U . . .
C5 C 0.8002(2) 0.2954(2) 0.55624(16) 0.0287(4) Uani 1 1 d . . . . .
H5 H 0.887574 0.279757 0.593188 0.034 Uiso 1 1 calc R U . . .
C6 C 0.5629(2) 0.3007(2) 0.49130(15) 0.0272(4) Uani 1 1 d . . . . .
H6 H 0.471655 0.288756 0.480117 0.033 Uiso 1 1 calc R U . . .
S1 S 0.67215(7) 0.21439(5) 0.59841(4) 0.03280(12) Uani 1 1 d . . . . .
C7 C 0.4525(2) 0.32986(17) 0.29016(14) 0.0198(3) Uani 1 1 d . . . . .
C8 C 0.3064(2) 0.32639(19) 0.31455(15) 0.0246(4) Uani 1 1 d . . . . .
C9 C 0.2824(3) 0.2091(2) 0.34806(19) 0.0347(5) Uani 1 1 d . . . . .
H9 H 0.185258 0.201325 0.367492 0.042 Uiso 1 1 calc R U . . .
C10 C 0.3981(3) 0.1036(2) 0.3534(2) 0.0411(6) Uani 1 1 d . . . . .
H10 H 0.379426 0.024304 0.376805 0.049 Uiso 1 1 calc R U . . .
C11 C 0.5397(3) 0.1117(2) 0.3255(2) 0.0361(5) Uani 1 1 d . . . . .
H11 H 0.616846 0.038259 0.328537 0.043 Uiso 1 1 calc R U . . .
C12 C 0.5716(2) 0.22589(19) 0.29295(16) 0.0256(4) Uani 1 1 d . . . . .
C13 C 0.4756(2) 0.74340(17) 0.08498(13) 0.0191(3) Uani 1 1 d . . . . .
C14 C 0.3412(2) 0.83796(17) 0.07365(14) 0.0209(3) Uani 1 1 d . . . . .
C15 C 0.3199(2) 0.94796(19) -0.01440(15) 0.0270(4) Uani 1 1 d . . . . .
H15 H 0.230248 1.015553 -0.025093 0.032 Uiso 1 1 calc R U . . .
C16 C 0.4275(3) 0.9596(2) -0.08608(16) 0.0302(4) Uani 1 1 d . . . . .
H16 H 0.410992 1.035021 -0.145400 0.036 Uiso 1 1 calc R U . . .
C17 C 0.5587(2) 0.8626(2) -0.07207(15) 0.0276(4) Uani 1 1 d . . . . .
H17 H 0.631079 0.871776 -0.122272 0.033 Uiso 1 1 calc R U . . .
C18 C 0.5864(2) 0.75160(18) 0.01439(14) 0.0213(3) Uani 1 1 d . . . . .
C19 C 0.7263(2) 0.64185(19) 0.02737(15) 0.0243(4) Uani 1 1 d . . . . .
H19 H 0.747447 0.589636 0.100778 0.029 Uiso 1 1 calc R U . . .
C20 C 0.6968(3) 0.5594(2) -0.0196(2) 0.0381(5) Uani 1 1 d . . . . .
H20A H 0.785551 0.486514 -0.008687 0.057 Uiso 1 1 calc R U . . .
H20B H 0.675137 0.608733 -0.091704 0.057 Uiso 1 1 calc R U . . .
H20C H 0.610792 0.530085 0.011415 0.057 Uiso 1 1 calc R U . . .
C21 C 0.8634(3) 0.6845(2) -0.0161(2) 0.0395(5) Uani 1 1 d . . . . .
H21A H 0.952472 0.610720 0.000677 0.059 Uiso 1 1 calc R U . . .
H21B H 0.876810 0.741102 0.011992 0.059 Uiso 1 1 calc R U . . .
H21C H 0.849311 0.729130 -0.089114 0.059 Uiso 1 1 calc R U . . .
C22 C 0.2186(2) 0.82167(18) 0.14869(15) 0.0241(4) Uani 1 1 d . . . . .
H22 H 0.264942 0.751502 0.213481 0.029 Uiso 1 1 calc R U . . .
C23 C 0.1431(3) 0.9395(2) 0.16845(17) 0.0333(5) Uani 1 1 d . . . . .
H23A H 0.073146 0.920557 0.222614 0.050 Uiso 1 1 calc R U . . .
H23B H 0.088125 1.007283 0.107531 0.050 Uiso 1 1 calc R U . . .
H23C H 0.219487 0.966327 0.187903 0.050 Uiso 1 1 calc R U . . .
C24 C 0.1023(3) 0.7831(2) 0.11180(18) 0.0337(5) Uani 1 1 d . . . . .
H24A H 0.023548 0.771282 0.160523 0.051 Uiso 1 1 calc R U . . .
H24B H 0.150975 0.703942 0.104202 0.051 Uiso 1 1 calc R U . . .
H24C H 0.057894 0.849258 0.047043 0.051 Uiso 1 1 calc R U . . .
C25 C 0.1784(2) 0.4415(2) 0.30851(17) 0.0288(4) Uani 1 1 d . . . . .
H25 H 0.213353 0.517516 0.271088 0.035 Uiso 1 1 calc R U . . .
C26 C 0.1357(3) 0.4381(3) 0.4128(2) 0.0413(6) Uani 1 1 d . . . . .
H26A H 0.049826 0.511458 0.406512 0.062 Uiso 1 1 calc R U . . .
H26B H 0.220970 0.439988 0.445501 0.062 Uiso 1 1 calc R U . . .
H26C H 0.109100 0.360619 0.453198 0.062 Uiso 1 1 calc R U . . .
C27 C 0.0419(3) 0.4559(3) 0.25113(19) 0.0428(6) Uani 1 1 d . . . . .
H27A H -0.033529 0.536502 0.241204 0.064 Uiso 1 1 calc R U . . .
H27B H -0.000352 0.386564 0.289373 0.064 Uiso 1 1 calc R U . . .
H27C H 0.071790 0.454076 0.185877 0.064 Uiso 1 1 calc R U . . .
C28 C 0.7279(2) 0.2332(2) 0.2603(2) 0.0326(5) Uani 1 1 d . . . . .
H28 H 0.730790 0.320372 0.244988 0.039 Uiso 1 1 calc R U . . .
C29 C 0.8473(3) 0.1398(3) 0.3433(2) 0.0483(7) Uani 1 1 d . . . . .
H29A H 0.946305 0.148491 0.320345 0.073 Uiso 1 1 calc R U . . .
H29B H 0.846614 0.053511 0.359413 0.073 Uiso 1 1 calc R U . . .
H29C H 0.825265 0.157662 0.403257 0.073 Uiso 1 1 calc R U . . .
C30 C 0.7635(3) 0.2093(3) 0.1651(2) 0.0450(6) Uani 1 1 d . . . . .
H30A H 0.861338 0.221080 0.142002 0.067 Uiso 1 1 calc R U . . .
H30B H 0.686032 0.268746 0.112858 0.067 Uiso 1 1 calc R U . . .
H30C H 0.766003 0.122776 0.179313 0.067 Uiso 1 1 calc R U . . .

loop_
_atom_site_aniso_label
_atom_site_aniso_U_11
_atom_site_aniso_U_22
_atom_site_aniso_U_33
_atom_site_aniso_U_23
_atom_site_aniso_U_13
_atom_site_aniso_U_12
Au1 0.02004(4) 0.01658(4) 0.02012(4) -0.00760(3) -0.00391(2) -0.00411(2)
Cl1 0.0330(3) 0.0242(2) 0.0406(3) -0.0136(2) -0.0112(2) -0.00894(19)
N1 0.0173(7) 0.0172(7) 0.0189(7) -0.0074(6) -0.0023(5) -0.0044(5)
N2 0.0198(7) 0.0179(7) 0.0193(7) -0.0074(6) -0.0025(6) -0.0046(6)
N3 0.0173(7) 0.0172(7) 0.0183(7) -0.0074(6) -0.0014(5) -0.0051(5)
C1 0.0179(8) 0.0176(7) 0.0165(8) -0.0076(6) -0.0019(6) -0.0021(6)
C2 0.0162(8) 0.0194(8) 0.0193(8) -0.0098(7) -0.0014(6) -0.0040(6)
C3 0.0180(8) 0.0193(8) 0.0225(8) -0.0107(7) -0.0009(7) -0.0033(6)
C4 0.0270(10) 0.0262(9) 0.0233(9) -0.0053(8) -0.0052(8) -0.0095(8)
C5 0.0256(10) 0.0284(10) 0.0274(10) -0.0054(8) -0.0093(8) -0.0069(8)
C6 0.0271(10) 0.0293(10) 0.0214(9) -0.0041(8) -0.0057(8) -0.0101(8)
S1 0.0388(3) 0.0306(3) 0.0230(2) -0.0017(2) -0.0069(2) -0.0128(2)
C7 0.0218(8) 0.0184(8) 0.0195(8) -0.0069(7) -0.0032(7) -0.0062(7)
C8 0.0237(9) 0.0256(9) 0.0248(9) -0.0089(8) -0.0008(7) -0.0090(7)
C9 0.0303(11) 0.0315(11) 0.0443(13) -0.0119(10) 0.0008(10) -0.0167(9)
C10 0.0436(14) 0.0250(10) 0.0576(16) -0.0150(10) -0.0010(12) -0.0154(10)
C11 0.0352(12) 0.0230(10) 0.0531(14) -0.0195(10) -0.0032(10) -0.0057(9)
C12 0.0247(9) 0.0223(9) 0.0324(10) -0.0142(8) -0.0023(8) -0.0052(7)
C13 0.0211(8) 0.0180(8) 0.0169(8) -0.0041(6) -0.0050(6) -0.0067(7)
C14 0.0222(9) 0.0199(8) 0.0190(8) -0.0063(7) -0.0050(7) -0.0047(7)
C15 0.0288(10) 0.0225(9) 0.0235(9) -0.0046(7) -0.0081(8) -0.0035(8)
C16 0.0377(12) 0.0244(9) 0.0212(9) -0.0004(8) -0.0068(8) -0.0094(9)
C17 0.0312(10) 0.0307(10) 0.0197(9) -0.0061(8) -0.0018(8) -0.0125(8)
C18 0.0222(9) 0.0234(8) 0.0205(8) -0.0092(7) -0.0029(7) -0.0083(7)
C19 0.0205(9) 0.0283(9) 0.0232(9) -0.0100(8) 0.0001(7) -0.0065(7)
C20 0.0289(11) 0.0447(13) 0.0530(15) -0.0323(12) 0.0048(10) -0.0106(10)
C21 0.0246(11) 0.0405(13) 0.0533(15) -0.0175(11) 0.0015(10) -0.0115(9)
C22 0.0223(9) 0.0225(8) 0.0217(9) -0.0068(7) -0.0041(7) -0.0005(7)
C23 0.0355(11) 0.0276(10) 0.0288(11) -0.0108(9) -0.0015(9) 0.0012(9)
C24 0.0258(10) 0.0386(12) 0.0363(12) -0.0147(10) -0.0018(9) -0.0089(9)
C25 0.0193(9) 0.0259(9) 0.0355(11) -0.0071(8) 0.0015(8) -0.0066(7)
C26 0.0322(12) 0.0506(15) 0.0482(15) -0.0321(13) -0.0065(10) -0.0027(11)
C27 0.0255(11) 0.0619(16) 0.0352(12) -0.0254(12) -0.0036(9) 0.0042(11)
C28 0.0210(9) 0.0300(10) 0.0543(14) -0.0263(10) 0.0010(9) -0.0046(8)
C29 0.0300(12) 0.0494(15) 0.0686(19) -0.0329(14) -0.0118(12) 0.0007(11)
C30 0.0345(13) 0.0532(15) 0.0574(17) -0.0345(14) 0.0112(12) -0.0123(11)

loop_
_atom_type_symbol
_atom_type_description
_atom_type_scat_dispersion_real
_atom_type_scat_dispersion_imag
_atom_type_scat_source
C C 0.0033 0.0016 'International Tables Vol C Tables 4.2.6.8 and 6.1.1.4'
H H 0.0000 0.0000 'International Tables Vol C Tables 4.2.6.8 and 6.1.1.4'
Au Au -2.0133 8.8022 'International Tables Vol C Tables 4.2.6.8 and 6.1.1.4'
N N 0.0061 0.0033 'International Tables Vol C Tables 4.2.6.8 and 6.1.1.4'
S S 0.1246 0.1234 'International Tables Vol C Tables 4.2.6.8 and 6.1.1.4'
Cl Cl 0.1484 0.1585 'International Tables Vol C Tables 4.2.6.8 and 6.1.1.4'

loop_
_geom_angle_atom_site_label_1
_geom_angle_atom_site_label_2
_geom_angle_atom_site_label_3
_geom_angle
_geom_angle_site_symmetry_1
_geom_angle_site_symmetry_3
_geom_angle_publ_flag
C1 Au1 Cl1 177.31(5) . . ?
N2 N1 C1 114.88(14) . . ?
N2 N1 C13 117.36(14) . . ?
C1 N1 C13 127.75(15) . . ?
N3 N2 N1 102.99(14) . . ?
N2 N3 C2 112.68(15) . . ?
N2 N3 C7 119.48(14) . . ?
C2 N3 C7 127.73(15) . . ?
N1 C1 C2 103.08(15) . . ?
N1 C1 Au1 126.04(13) . . ?
C2 C1 Au1 130.79(13) . . ?
N3 C2 C1 106.36(15) . . ?
N3 C2 C3 123.12(16) . . ?
C1 C2 C3 130.43(16) . . ?
C6 C3 C4 112.65(17) . . ?
C6 C3 C2 126.12(17) . . ?
C4 C3 C2 121.20(17) . . ?
C5 C4 C3 112.50(19) . . ?
C5 C4 H4 123.8 . . ?
C3 C4 H4 123.8 . . ?
C4 C5 S1 110.31(15) . . ?
C4 C5 H5 124.8 . . ?
S1 C5 H5 124.8 . . ?
C3 C6 S1 111.22(15) . . ?
C3 C6 H6 124.4 . . ?
S1 C6 H6 124.4 . . ?
C5 S1 C6 93.32(10) . . ?
C8 C7 C12 124.42(18) . . ?
C8 C7 N3 118.08(16) . . ?
C12 C7 N3 117.45(17) . . ?
C9 C8 C7 116.38(19) . . ?
C9 C8 C25 120.33(19) . . ?
C7 C8 C25 123.28(18) . . ?
C10 C9 C8 120.8(2) . . ?
C10 C9 H9 119.6 . . ?
C8 C9 H9 119.6 . . ?
C11 C10 C9 121.1(2) . . ?
C11 C10 H10 119.5 . . ?
C9 C10 H10 119.5 . . ?
C10 C11 C12 120.9(2) . . ?
C10 C11 H11 119.5 . . ?
C12 C11 H11 119.5 . . ?
C11 C12 C7 116.34(19) . . ?
C11 C12 C28 120.03(18) . . ?
C7 C12 C28 123.61(18) . . ?
C14 C13 C18 124.19(17) . . ?
C14 C13 N1 118.08(16) . . ?
C18 C13 N1 117.71(16) . . ?
C13 C14 C15 116.53(18) . . ?
C13 C14 C22 122.55(16) . . ?
C15 C14 C22 120.81(17) . . ?
C16 C15 C14 120.93(19) . . ?
C16 C15 H15 119.5 . . ?
C14 C15 H15 119.5 . . ?
C17 C16 C15 120.51(19) . . ?
C17 C16 H16 119.7 . . ?
C15 C16 H16 119.7 . . ?
C16 C17 C18 121.0(2) . . ?
C16 C17 H17 119.5 . . ?
C18 C17 H17 119.5 . . ?
C17 C18 C13 116.83(18) . . ?
C17 C18 C19 121.11(18) . . ?
C13 C18 C19 121.94(17) . . ?
C18 C19 C21 112.67(18) . . ?
C18 C19 C20 109.43(17) . . ?
C21 C19 C20 110.83(19) . . ?
C18 C19 H19 107.9 . . ?
C21 C19 H19 107.9 . . ?
C20 C19 H19 107.9 . . ?
C19 C20 H20A 109.5 . . ?
C19 C20 H20B 109.5 . . ?
H20A C20 H20B 109.5 . . ?
C19 C20 H20C 109.5 . . ?
H20A C20 H20C 109.5 . . ?
H20B C20 H20C 109.5 . . ?
C19 C21 H21A 109.5 . . ?
C19 C21 H21B 109.5 . . ?
H21A C21 H21B 109.5 . . ?
C19 C21 H21C 109.5 . . ?
H21A C21 H21C 109.5 . . ?
H21B C21 H21C 109.5 . . ?
C14 C22 C23 113.19(18) . . ?
C14 C22 C24 109.17(17) . . ?
C23 C22 C24 110.31(18) . . ?
C14 C22 H22 108.0 . . ?
C23 C22 H22 108.0 . . ?
C24 C22 H22 108.0 . . ?
C22 C23 H23A 109.5 . . ?
C22 C23 H23B 109.5 . . ?
H23A C23 H23B 109.5 . . ?
C22 C23 H23C 109.5 . . ?
H23A C23 H23C 109.5 . . ?
H23B C23 H23C 109.5 . . ?
C22 C24 H24A 109.5 . . ?
C22 C24 H24B 109.5 . . ?
H24A C24 H24B 109.5 . . ?
C22 C24 H24C 109.5 . . ?
H24A C24 H24C 109.5 . . ?
H24B C24 H24C 109.5 . . ?
C8 C25 C27 111.62(19) . . ?
C8 C25 C26 111.51(18) . . ?
C27 C25 C26 110.37(19) . . ?
C8 C25 H25 107.7 . . ?
C27 C25 H25 107.7 . . ?
C26 C25 H25 107.7 . . ?
C25 C26 H26A 109.5 . . ?
C25 C26 H26B 109.5 . . ?
H26A C26 H26B 109.5 . . ?
C25 C26 H26C 109.5 . . ?
H26A C26 H26C 109.5 . . ?
H26B C26 H26C 109.5 . . ?
C25 C27 H27A 109.5 . . ?
C25 C27 H27B 109.5 . . ?
H27A C27 H27B 109.5 . . ?
C25 C27 H27C 109.5 . . ?
H27A C27 H27C 109.5 . . ?
H27B C27 H27C 109.5 . . ?
C12 C28 C30 110.52(19) . . ?
C12 C28 C29 111.7(2) . . ?
C30 C28 C29 110.1(2) . . ?
C12 C28 H28 108.1 . . ?
C30 C28 H28 108.1 . . ?
C29 C28 H28 108.1 . . ?
C28 C29 H29A 109.5 . . ?
C28 C29 H29B 109.5 . . ?
H29A C29 H29B 109.5 . . ?
C28 C29 H29C 109.5 . . ?
H29A C29 H29C 109.5 . . ?
H29B C29 H29C 109.5 . . ?
C28 C30 H30A 109.5 . . ?
C28 C30 H30B 109.5 . . ?
H30A C30 H30B 109.5 . . ?
C28 C30 H30C 109.5 . . ?
H30A C30 H30C 109.5 . . ?
H30B C30 H30C 109.5 . . ?

loop_
_geom_bond_atom_site_label_1
_geom_bond_atom_site_label_2
_geom_bond_distance
_geom_bond_site_symmetry_2
_geom_bond_publ_flag
Au1 C1 1.9850(18) . ?
Au1 Cl1 2.2826(5) . ?
N1 N2 1.331(2) . ?
N1 C1 1.368(2) . ?
N1 C13 1.452(2) . ?
N2 N3 1.327(2) . ?
N3 C2 1.371(2) . ?
N3 C7 1.448(2) . ?
C1 C2 1.385(2) . ?
C2 C3 1.474(3) . ?
C3 C6 1.363(3) . ?
C3 C4 1.417(3) . ?
C4 C5 1.388(3) . ?
C4 H4 0.9500 . ?
C5 S1 1.699(2) . ?
C5 H5 0.9500 . ?
C6 S1 1.702(2) . ?
C6 H6 0.9500 . ?
C7 C8 1.393(3) . ?
C7 C12 1.397(3) . ?
C8 C9 1.391(3) . ?
C8 C25 1.517(3) . ?
C9 C10 1.383(4) . ?
C9 H9 0.9500 . ?
C10 C11 1.373(4) . ?
C10 H10 0.9500 . ?
C11 C12 1.392(3) . ?
C11 H11 0.9500 . ?
C12 C28 1.516(3) . ?
C13 C14 1.390(3) . ?
C13 C18 1.394(3) . ?
C14 C15 1.399(3) . ?
C14 C22 1.517(3) . ?
C15 C16 1.383(3) . ?
C15 H15 0.9500 . ?
C16 C17 1.381(3) . ?
C16 H16 0.9500 . ?
C17 C18 1.391(3) . ?
C17 H17 0.9500 . ?
C18 C19 1.518(3) . ?
C19 C21 1.522(3) . ?
C19 C20 1.530(3) . ?
C19 H19 1.0000 . ?
C20 H20A 0.9800 . ?
C20 H20B 0.9800 . ?
C20 H20C 0.9800 . ?
C21 H21A 0.9800 . ?
C21 H21B 0.9800 . ?
C21 H21C 0.9800 . ?
C22 C23 1.527(3) . ?
C22 C24 1.529(3) . ?
C22 H22 1.0000 . ?
C23 H23A 0.9800 . ?
C23 H23B 0.9800 . ?
C23 H23C 0.9800 . ?
C24 H24A 0.9800 . ?
C24 H24B 0.9800 . ?
C24 H24C 0.9800 . ?
C25 C27 1.522(3) . ?
C25 C26 1.533(3) . ?
C25 H25 1.0000 . ?
C26 H26A 0.9800 . ?
C26 H26B 0.9800 . ?
C26 H26C 0.9800 . ?
C27 H27A 0.9800 . ?
C27 H27B 0.9800 . ?
C27 H27C 0.9800 . ?
C28 C30 1.530(4) . ?
C28 C29 1.535(4) . ?
C28 H28 1.0000 . ?
C29 H29A 0.9800 . ?
C29 H29B 0.9800 . ?
C29 H29C 0.9800 . ?
C30 H30A 0.9800 . ?
C30 H30B 0.9800 . ?
C30 H30C 0.9800 . ?
